data_4062085
loop_
_publ_author_name
'Choukroun, Robert'
'Wolff, Fabien'
'Lorber, Christian'
'Donnadieu, Bruno'

_publ_section_title
;
 C-H Activation of the Trimethylsilyl-Substituted Cyclopentadienyl Ligand
 in the "Cation-like" Complex [Cp'''~2~ZrMe][Me(B(C~6~F~5~)~3~]
 (Cp''' = \h^5^-C~5~H~2~-1,2,4-(SiMe~3~)~3~)
;
_journal_issue 11
_journal_name_full Organometallics
_journal_page_first 2245
_journal_page_last 2248
_journal_paper_doi 10.1021/om030167b
_journal_volume 22
_journal_year 2003
_chemical_formula_sum 'C47 H60 B F15 Si6 Zr'
_chemical_formula_weight 1180.52
_space_group_IT_number 2
_symmetry_cell_setting triclinic
_symmetry_space_group_name_Hall '-P 1'
_symmetry_space_group_name_H-M 'P -1'
_cell_angle_alpha 79.763(5)
_cell_angle_beta 81.826(5)
_cell_angle_gamma 62.677(5)
_cell_formula_units_Z 2
_cell_length_a 12.805(5)
_cell_length_b 13.873(5)
_cell_length_c 17.953(5)
_cell_measurement_temperature 293(2)
_cell_volume 2781.6(17)
_diffrn_ambient_temperature 293(2)
_exptl_crystal_density_diffrn 1.409
_cod_depositor_comments
;
The following automatic conversions were performed:
'_symmetry_cell_setting' value 'Triclinic' changed to 'triclinic'
according to '/home/saulius/struct/CIF-dictionaries/cif_core.dic'
dictionary named 'cif_core.dic' version 2.4.1 from 2010-06-29.

Automatic conversion script
Id: cif_fix_enum 1527 2010-12-29 10:47:43Z saulius 

 Updated bibliographical information.

 Antanas Vaitkus,
 2019-09-11
;
_cod_database_code 4062085

loop_
_symmetry_equiv_pos_as_xyz
'x, y, z'
'-x, -y, -z'

loop_
_atom_site_label
_atom_site_type_symbol
_atom_site_fract_x
_atom_site_fract_y
_atom_site_fract_z
_atom_site_U_iso_or_equiv
_atom_site_adp_type
_atom_site_occupancy
_atom_site_symmetry_multiplicity
_atom_site_calc_flag
_atom_site_refinement_flags
_atom_site_disorder_assembly
_atom_site_disorder_group
Zr1 Zr 0.335990(16) 0.317824(15) 0.279519(10) 0.02026(6) Uani 1 1 d . . .
Si1 Si 0.57739(6) 0.43622(5) 0.28095(3) 0.03263(14) Uani 1 1 d . . .
Si2 Si 0.69041(5) 0.12078(5) 0.25500(3) 0.02956(13) Uani 1 1 d . . .
Si3 Si 0.34278(5) 0.40022(5) 0.04764(3) 0.02961(13) Uani 1 1 d . . .
Si4 Si 0.07329(6) 0.64033(5) 0.21469(4) 0.03761(15) Uani 1 1 d . . .
Si5 Si 0.33543(6) 0.32806(5) 0.45972(3) 0.03095(14) Uani 1 1 d . . .
Si6 Si 0.06999(5) 0.28086(5) 0.41926(3) 0.03160(14) Uani 1 1 d . . .
B1 B 0.2938(2) 0.04916(19) 0.22099(13) 0.0246(5) Uani 1 1 d . . .
F1 F 0.39534(11) 0.12863(10) 0.08663(6) 0.0295(3) Uani 1 1 d . . .
F2 F 0.60923(12) 0.03199(13) 0.01934(7) 0.0425(3) Uani 1 1 d . . .
F3 F 0.75800(13) -0.17867(14) 0.06746(9) 0.0541(4) Uani 1 1 d . . .
F4 F 0.68645(15) -0.28930(13) 0.18797(12) 0.0629(5) Uani 1 1 d . . .
F5 F 0.47717(15) -0.19395(12) 0.25871(10) 0.0546(4) Uani 1 1 d . . .
F6 F 0.42461(13) -0.04215(12) 0.35602(8) 0.0437(4) Uani 1 1 d . . .
F7 F 0.38666(16) -0.16257(15) 0.47832(9) 0.0602(5) Uani 1 1 d . . .
F8 F 0.19994(16) -0.20965(16) 0.49120(9) 0.0647(5) Uani 1 1 d . . .
F9 F 0.05139(15) -0.13009(15) 0.37802(9) 0.0571(5) Uani 1 1 d . . .
F10 F 0.08538(12) -0.01009(13) 0.25573(7) 0.0442(4) Uani 1 1 d . . .
F11 F 0.27859(14) -0.08997(12) 0.12525(8) 0.0421(3) Uani 1 1 d . . .
F12 F 0.13451(17) -0.03294(15) 0.01554(9) 0.0591(5) Uani 1 1 d . . .
F13 F -0.03707(16) 0.17684(16) -0.01067(9) 0.0604(5) Uani 1 1 d . . .
F14 F -0.05580(14) 0.32862(13) 0.07455(9) 0.0515(4) Uani 1 1 d . . .
F15 F 0.08917(12) 0.27454(11) 0.18173(7) 0.0382(3) Uani 1 1 d . . .
C1 C 0.30091(19) 0.15575(17) 0.24949(12) 0.0248(4) Uani 1 1 d . . .
C2 C 0.4296(2) 0.23534(18) 0.38960(11) 0.0275(4) Uani 1 1 d . . .
C11 C 0.41850(19) 0.42642(17) 0.18815(11) 0.0264(4) Uani 1 1 d . . .
H11 H 0.3747 0.5021 0.1835 0.032 Uiso 1 1 calc R . .
C12 C 0.50773(18) 0.36483(17) 0.24023(11) 0.0257(4) Uani 1 1 d . . .
C13 C 0.55354(18) 0.25202(17) 0.22879(11) 0.0250(4) Uani 1 1 d . . .
C14 C 0.48978(18) 0.25044(17) 0.17123(11) 0.0238(4) Uani 1 1 d . . .
H14 H 0.5015 0.1873 0.1530 0.029 Uiso 1 1 calc R . .
C15 C 0.40510(18) 0.35794(17) 0.14459(11) 0.0260(4) Uani 1 1 d . . .
C21 C 0.21456(19) 0.40348(18) 0.39254(11) 0.0273(4) Uani 1 1 d . . .
C22 C 0.21818(19) 0.48873(17) 0.33732(12) 0.0282(4) Uani 1 1 d . . .
H22 H 0.2585 0.5287 0.3413 0.034 Uiso 1 1 calc R . .
C23 C 0.15184(19) 0.50528(17) 0.27477(12) 0.0299(4) Uani 1 1 d . . .
C24 C 0.11124(18) 0.42449(17) 0.29174(12) 0.0271(4) Uani 1 1 d . . .
H24 H 0.0666 0.4139 0.2603 0.033 Uiso 1 1 calc R . .
C25 C 0.14761(18) 0.36106(17) 0.36336(11) 0.0263(4) Uani 1 1 d . . .
C101 C 0.4696(3) 0.5823(2) 0.2833(2) 0.0576(8) Uani 1 1 d . . .
H10A H 0.4025 0.5869 0.3168 0.086 Uiso 1 1 calc R . .
H10B H 0.4448 0.6152 0.2332 0.086 Uiso 1 1 calc R . .
H10C H 0.5060 0.6201 0.3012 0.086 Uiso 1 1 calc R . .
C102 C 0.6357(2) 0.3764(2) 0.37626(13) 0.0403(6) Uani 1 1 d . . .
H10D H 0.6120 0.4339 0.4071 0.061 Uiso 1 1 calc R . .
H10E H 0.7202 0.3386 0.3709 0.061 Uiso 1 1 calc R . .
H10F H 0.6051 0.3260 0.3998 0.061 Uiso 1 1 calc R . .
C103 C 0.7027(3) 0.4298(3) 0.21130(16) 0.0572(8) Uani 1 1 d . . .
H10G H 0.6732 0.4667 0.1628 0.086 Uiso 1 1 calc R . .
H10H H 0.7566 0.3547 0.2067 0.086 Uiso 1 1 calc R . .
H10I H 0.7429 0.4646 0.2286 0.086 Uiso 1 1 calc R . .
C111 C 0.42485(19) -0.02396(17) 0.17997(12) 0.0262(4) Uani 1 1 d . . .
C112 C 0.46649(19) 0.02487(17) 0.11616(11) 0.0266(4) Uani 1 1 d . . .
C113 C 0.5756(2) -0.02329(19) 0.07925(12) 0.0311(5) Uani 1 1 d . . .
C114 C 0.6513(2) -0.1298(2) 0.10311(14) 0.0380(5) Uani 1 1 d . . .
C115 C 0.6146(2) -0.18445(19) 0.16435(16) 0.0405(6) Uani 1 1 d . . .
C116 C 0.5047(2) -0.13202(18) 0.20018(14) 0.0350(5) Uani 1 1 d . . .
C121 C 0.26031(19) -0.02078(17) 0.29693(11) 0.0266(4) Uani 1 1 d . . .
C122 C 0.3302(2) -0.06207(19) 0.35818(13) 0.0324(5) Uani 1 1 d . . .
C123 C 0.3134(2) -0.1256(2) 0.42244(13) 0.0404(6) Uani 1 1 d . . .
C124 C 0.2192(2) -0.1487(2) 0.42926(14) 0.0432(6) Uani 1 1 d . . .
C125 C 0.1444(2) -0.1081(2) 0.37198(14) 0.0397(6) Uani 1 1 d . . .
C126 C 0.1653(2) -0.04577(19) 0.30803(12) 0.0311(5) Uani 1 1 d . . .
C131 C 0.19649(19) 0.08986(18) 0.15732(11) 0.0271(4) Uani 1 1 d . . .
C132 C 0.1995(2) 0.01655(19) 0.11288(12) 0.0321(5) Uani 1 1 d . . .
C133 C 0.1240(2) 0.0433(2) 0.05667(13) 0.0405(6) Uani 1 1 d . . .
C134 C 0.0380(2) 0.1482(2) 0.04337(13) 0.0411(6) Uani 1 1 d . . .
C135 C 0.0285(2) 0.2245(2) 0.08617(13) 0.0359(5) Uani 1 1 d . . .
C136 C 0.1070(2) 0.19364(19) 0.14154(12) 0.0300(5) Uani 1 1 d . . .
C201 C 0.7756(2) 0.1200(2) 0.33014(16) 0.0476(6) Uani 1 1 d . . .
H20A H 0.8416 0.0494 0.3385 0.071 Uiso 1 1 calc R . .
H20B H 0.7261 0.1357 0.3762 0.071 Uiso 1 1 calc R . .
H20C H 0.8033 0.1747 0.3147 0.071 Uiso 1 1 calc R . .
C202 C 0.7867(3) 0.0964(3) 0.16602(17) 0.0627(9) Uani 1 1 d . . .
H20D H 0.8073 0.1558 0.1504 0.094 Uiso 1 1 calc R . .
H20E H 0.7456 0.0918 0.1271 0.094 Uiso 1 1 calc R . .
H20F H 0.8570 0.0292 0.1745 0.094 Uiso 1 1 calc R . .
C203 C 0.6482(2) 0.0072(2) 0.28427(17) 0.0453(6) Uani 1 1 d . . .
H20G H 0.7179 -0.0611 0.2907 0.068 Uiso 1 1 calc R . .
H20H H 0.6041 0.0055 0.2459 0.068 Uiso 1 1 calc R . .
H20I H 0.6007 0.0184 0.3313 0.068 Uiso 1 1 calc R . .
C301 C 0.3116(2) 0.5468(2) 0.01986(14) 0.0399(6) Uani 1 1 d . . .
H30A H 0.2827 0.5712 -0.0299 0.060 Uiso 1 1 calc R . .
H30B H 0.3827 0.5540 0.0197 0.060 Uiso 1 1 calc R . .
H30C H 0.2533 0.5905 0.0555 0.060 Uiso 1 1 calc R . .
C302 C 0.4627(2) 0.3171(2) -0.01898(13) 0.0421(6) Uani 1 1 d . . .
H30D H 0.4749 0.2425 -0.0086 0.063 Uiso 1 1 calc R . .
H30E H 0.5340 0.3205 -0.0125 0.063 Uiso 1 1 calc R . .
H30F H 0.4409 0.3454 -0.0702 0.063 Uiso 1 1 calc R . .
C303 C 0.2109(2) 0.3794(2) 0.04186(16) 0.0444(6) Uani 1 1 d . . .
H30G H 0.1770 0.4152 -0.0057 0.067 Uiso 1 1 calc R . .
H30H H 0.1539 0.4096 0.0827 0.067 Uiso 1 1 calc R . .
H30I H 0.2335 0.3025 0.0456 0.067 Uiso 1 1 calc R . .
C401 C 0.1632(3) 0.7168(2) 0.18914(17) 0.0494(7) Uani 1 1 d . . .
H40A H 0.2279 0.6798 0.1541 0.074 Uiso 1 1 calc R . .
H40B H 0.1930 0.7207 0.2341 0.074 Uiso 1 1 calc R . .
H40C H 0.1151 0.7895 0.1661 0.074 Uiso 1 1 calc R . .
C402 C 0.0138(3) 0.6238(2) 0.13227(16) 0.0510(7) Uani 1 1 d . . .
H40D H -0.0421 0.6941 0.1103 0.076 Uiso 1 1 calc R . .
H40E H -0.0244 0.5774 0.1486 0.076 Uiso 1 1 calc R . .
H40F H 0.0771 0.5913 0.0952 0.076 Uiso 1 1 calc R . .
C403 C -0.0540(3) 0.7194(3) 0.2794(2) 0.0663(9) Uani 1 1 d . . .
H40G H -0.0993 0.7913 0.2540 0.099 Uiso 1 1 calc R . .
H40H H -0.0254 0.7252 0.3242 0.099 Uiso 1 1 calc R . .
H40I H -0.1028 0.6824 0.2934 0.099 Uiso 1 1 calc R . .
C501 C 0.3795(3) 0.4303(3) 0.48204(16) 0.0485(6) Uani 1 1 d . . .
H50A H 0.4495 0.3931 0.5095 0.073 Uiso 1 1 calc R . .
H50B H 0.3170 0.4804 0.5124 0.073 Uiso 1 1 calc R . .
H50C H 0.3947 0.4699 0.4357 0.073 Uiso 1 1 calc R . .
C502 C 0.2980(3) 0.2651(3) 0.55381(14) 0.0542(8) Uani 1 1 d . . .
H50D H 0.2931 0.1999 0.5477 0.081 Uiso 1 1 calc R . .
H50E H 0.2236 0.3160 0.5746 0.081 Uiso 1 1 calc R . .
H50F H 0.3581 0.2468 0.5875 0.081 Uiso 1 1 calc R . .
C601 C 0.1657(3) 0.1433(2) 0.46805(17) 0.0504(7) Uani 1 1 d . . .
H60A H 0.1407 0.0911 0.4592 0.076 Uiso 1 1 calc R . .
H60B H 0.1598 0.1464 0.5216 0.076 Uiso 1 1 calc R . .
H60C H 0.2460 0.1217 0.4485 0.076 Uiso 1 1 calc R . .
C602 C -0.0173(3) 0.2610(3) 0.35470(16) 0.0534(7) Uani 1 1 d . . .
H60D H -0.0647 0.2284 0.3837 0.080 Uiso 1 1 calc R . .
H60E H 0.0350 0.2139 0.3186 0.080 Uiso 1 1 calc R . .
H60F H -0.0675 0.3305 0.3284 0.080 Uiso 1 1 calc R . .
C603 C -0.0307(3) 0.3702(3) 0.49050(17) 0.0529(7) Uani 1 1 d . . .
H60G H -0.0819 0.4399 0.4649 0.079 Uiso 1 1 calc R . .
H60H H 0.0149 0.3803 0.5238 0.079 Uiso 1 1 calc R . .
H60I H -0.0769 0.3364 0.5195 0.079 Uiso 1 1 calc R . .
H21 H 0.408(2) 0.175(2) 0.3989(15) 0.039(7) Uiso 1 1 d . . .
H22 H 0.512(3) 0.206(2) 0.3877(16) 0.044(7) Uiso 1 1 d . . .
H11 H 0.297(2) 0.210(2) 0.2054(14) 0.031(6) Uiso 1 1 d . . .
H12 H 0.377(2) 0.1298(19) 0.2739(13) 0.025(6) Uiso 1 1 d . . .
H13 H 0.237(3) 0.190(2) 0.2843(16) 0.044(7) Uiso 1 1 d . . .

loop_
_atom_site_aniso_label
_atom_site_aniso_U_11
_atom_site_aniso_U_22
_atom_site_aniso_U_33
_atom_site_aniso_U_23
_atom_site_aniso_U_13
_atom_site_aniso_U_12
Zr1 0.01996(10) 0.01935(10) 0.02095(9) -0.00240(7) -0.00207(7) -0.00819(8)
Si1 0.0395(3) 0.0341(3) 0.0343(3) -0.0013(3) -0.0070(3) -0.0247(3)
Si2 0.0207(3) 0.0304(3) 0.0343(3) -0.0063(2) -0.0030(2) -0.0075(3)
Si3 0.0319(3) 0.0337(3) 0.0235(3) 0.0013(2) -0.0057(2) -0.0155(3)
Si4 0.0326(3) 0.0244(3) 0.0413(3) 0.0018(3) -0.0014(3) -0.0027(3)
Si5 0.0299(3) 0.0398(4) 0.0229(3) -0.0085(2) -0.0010(2) -0.0140(3)
Si6 0.0283(3) 0.0345(3) 0.0318(3) -0.0048(3) 0.0050(2) -0.0155(3)
B1 0.0259(11) 0.0235(11) 0.0271(10) -0.0041(9) -0.0010(9) -0.0133(10)
F1 0.0285(6) 0.0302(6) 0.0270(6) -0.0026(5) -0.0005(5) -0.0114(6)
F2 0.0347(7) 0.0549(9) 0.0330(7) -0.0057(6) 0.0076(6) -0.0184(7)
F3 0.0299(8) 0.0539(10) 0.0621(10) -0.0195(8) 0.0107(7) -0.0043(7)
F4 0.0481(9) 0.0257(8) 0.0921(13) -0.0055(8) 0.0042(9) -0.0004(7)
F5 0.0525(9) 0.0231(7) 0.0750(10) 0.0049(7) 0.0121(8) -0.0141(7)
F6 0.0428(8) 0.0525(9) 0.0461(7) 0.0136(7) -0.0191(6) -0.0326(7)
F7 0.0638(11) 0.0760(12) 0.0477(8) 0.0295(8) -0.0307(8) -0.0428(10)
F8 0.0729(12) 0.0834(13) 0.0480(9) 0.0330(9) -0.0158(8) -0.0546(11)
F9 0.0524(9) 0.0826(12) 0.0520(9) 0.0196(8) -0.0098(7) -0.0515(9)
F10 0.0393(8) 0.0681(10) 0.0359(7) 0.0124(7) -0.0115(6) -0.0373(8)
F11 0.0513(9) 0.0376(8) 0.0481(8) -0.0127(6) -0.0029(7) -0.0263(7)
F12 0.0798(13) 0.0722(11) 0.0514(9) -0.0208(8) -0.0103(8) -0.0499(11)
F13 0.0723(11) 0.0848(12) 0.0455(8) 0.0102(8) -0.0315(8) -0.0520(11)
F14 0.0399(8) 0.0525(9) 0.0534(9) 0.0044(8) -0.0192(7) -0.0126(8)
F15 0.0354(7) 0.0342(7) 0.0394(7) -0.0105(6) -0.0083(6) -0.0071(6)
C1 0.0242(10) 0.0241(10) 0.0257(9) -0.0025(8) -0.0013(8) -0.0108(9)
C2 0.0259(11) 0.0313(11) 0.0225(9) -0.0019(8) -0.0043(8) -0.0101(10)
C11 0.0284(11) 0.0240(10) 0.0280(9) 0.0019(8) -0.0030(8) -0.0144(9)
C12 0.0264(10) 0.0275(10) 0.0252(9) -0.0012(8) -0.0023(8) -0.0144(9)
C13 0.0228(10) 0.0298(11) 0.0248(9) -0.0009(8) -0.0017(8) -0.0146(9)
C14 0.0231(10) 0.0265(10) 0.0228(9) -0.0057(8) 0.0022(8) -0.0121(9)
C15 0.0251(10) 0.0296(11) 0.0240(9) -0.0004(8) -0.0021(8) -0.0137(9)
C21 0.0246(10) 0.0294(11) 0.0248(9) -0.0098(8) 0.0042(8) -0.0089(9)
C22 0.0276(11) 0.0231(10) 0.0329(10) -0.0103(9) 0.0012(9) -0.0091(9)
C23 0.0257(11) 0.0237(10) 0.0342(11) -0.0041(9) 0.0001(9) -0.0064(9)
C24 0.0202(10) 0.0281(11) 0.0295(10) -0.0061(9) -0.0018(8) -0.0068(9)
C25 0.0218(10) 0.0266(10) 0.0276(10) -0.0066(8) 0.0009(8) -0.0079(9)
C101 0.070(2) 0.0354(14) 0.081(2) 0.0014(14) -0.0253(17) -0.0324(15)
C102 0.0441(14) 0.0459(14) 0.0391(12) -0.0094(11) -0.0078(11) -0.0242(13)
C103 0.0641(19) 0.084(2) 0.0469(15) -0.0002(15) -0.0035(13) -0.0556(19)
C111 0.0269(11) 0.0237(10) 0.0313(10) -0.0093(8) -0.0005(8) -0.0125(9)
C112 0.0274(11) 0.0260(10) 0.0271(9) -0.0079(8) -0.0029(8) -0.0107(9)
C113 0.0289(11) 0.0366(12) 0.0294(10) -0.0121(9) 0.0030(9) -0.0146(10)
C114 0.0284(12) 0.0383(13) 0.0447(13) -0.0190(11) 0.0040(10) -0.0097(11)
C115 0.0343(13) 0.0225(11) 0.0581(15) -0.0124(11) -0.0017(11) -0.0049(11)
C116 0.0374(13) 0.0250(11) 0.0458(12) -0.0048(10) 0.0012(10) -0.0177(11)
C121 0.0287(11) 0.0248(10) 0.0290(10) -0.0038(8) -0.0013(8) -0.0142(9)
C122 0.0314(11) 0.0318(12) 0.0371(11) 0.0027(9) -0.0066(9) -0.0181(10)
C123 0.0429(14) 0.0432(14) 0.0363(12) 0.0091(11) -0.0124(11) -0.0225(12)
C124 0.0499(15) 0.0455(14) 0.0367(12) 0.0121(11) -0.0051(11) -0.0287(13)
C125 0.0383(13) 0.0479(15) 0.0398(12) 0.0069(11) -0.0044(10) -0.0290(12)
C126 0.0311(11) 0.0363(12) 0.0281(10) 0.0005(9) -0.0030(9) -0.0182(10)
C131 0.0290(11) 0.0338(11) 0.0244(9) -0.0036(8) 0.0016(8) -0.0200(10)
C132 0.0363(12) 0.0365(12) 0.0308(10) -0.0050(9) 0.0006(9) -0.0229(11)
C133 0.0524(15) 0.0608(17) 0.0302(11) -0.0101(11) 0.0009(10) -0.0435(15)
C134 0.0418(14) 0.0617(17) 0.0311(11) 0.0058(11) -0.0107(10) -0.0346(14)
C135 0.0307(12) 0.0458(14) 0.0332(11) 0.0028(10) -0.0056(9) -0.0207(11)
C136 0.0289(11) 0.0377(12) 0.0266(10) -0.0022(9) -0.0017(8) -0.0182(10)
C201 0.0340(13) 0.0459(15) 0.0600(16) -0.0115(13) -0.0171(12) -0.0098(12)
C202 0.0377(15) 0.073(2) 0.0544(17) -0.0134(16) 0.0096(13) -0.0066(16)
C203 0.0330(13) 0.0269(12) 0.0708(17) -0.0043(12) -0.0134(12) -0.0067(11)
C301 0.0434(14) 0.0388(13) 0.0360(12) 0.0068(10) -0.0094(10) -0.0193(12)
C302 0.0508(15) 0.0445(14) 0.0304(11) -0.0072(10) 0.0053(10) -0.0220(13)
C303 0.0410(14) 0.0425(14) 0.0513(14) 0.0025(12) -0.0198(12) -0.0182(12)
C401 0.0552(17) 0.0274(12) 0.0549(15) 0.0017(12) -0.0049(13) -0.0114(12)
C402 0.0393(14) 0.0511(16) 0.0509(15) 0.0092(13) -0.0126(12) -0.0131(13)
C403 0.0528(18) 0.0406(16) 0.072(2) -0.0035(15) 0.0097(16) 0.0023(15)
C501 0.0415(15) 0.0607(18) 0.0505(14) -0.0269(13) -0.0033(12) -0.0220(14)
C502 0.0490(16) 0.081(2) 0.0273(12) -0.0004(13) -0.0008(11) -0.0271(16)
C601 0.0530(16) 0.0389(14) 0.0540(15) 0.0019(12) 0.0015(13) -0.0201(13)
C602 0.0492(16) 0.080(2) 0.0480(14) -0.0029(14) 0.0019(12) -0.0462(17)
C603 0.0486(16) 0.0510(17) 0.0548(16) -0.0136(13) 0.0213(13) -0.0231(15)

loop_
_geom_bond_atom_site_label_1
_geom_bond_atom_site_label_2
_geom_bond_distance
_geom_bond_site_symmetry_2
_geom_bond_publ_flag
Zr1 C2 2.294(2) . ?
Zr1 C22 2.474(2) . ?
Zr1 C11 2.4833(19) . ?
Zr1 C21 2.492(2) . ?
Zr1 C15 2.515(2) . ?
Zr1 C14 2.530(2) . ?
Zr1 C25 2.531(2) . ?
Zr1 C12 2.544(2) . ?
Zr1 C24 2.559(2) . ?
Zr1 C13 2.581(2) . ?
Zr1 C23 2.584(2) . ?
Zr1 C1 2.641(2) . ?
Si1 C101 1.860(3) . ?
Si1 C102 1.861(2) . ?
Si1 C103 1.867(3) . ?
Si1 C12 1.888(2) . ?
Si2 C201 1.847(3) . ?
Si2 C202 1.854(3) . ?
Si2 C203 1.860(3) . ?
Si2 C13 1.900(2) . ?
Si3 C303 1.859(3) . ?
Si3 C302 1.860(3) . ?
Si3 C301 1.869(3) . ?
Si3 C15 1.901(2) . ?
Si4 C402 1.851(3) . ?
Si4 C401 1.860(3) . ?
Si4 C403 1.866(3) . ?
Si4 C23 1.883(2) . ?
Si5 C2 1.847(2) . ?
Si5 C502 1.864(3) . ?
Si5 C501 1.869(3) . ?
Si5 C21 1.882(2) . ?
Si6 C602 1.853(3) . ?
Si6 C603 1.860(3) . ?
Si6 C601 1.864(3) . ?
Si6 C25 1.889(2) . ?
B1 C131 1.646(3) . ?
B1 C121 1.652(3) . ?
B1 C111 1.655(3) . ?
B1 C1 1.692(3) . ?
F1 C112 1.358(2) . ?
F2 C113 1.345(3) . ?
F3 C114 1.338(3) . ?
F4 C115 1.344(3) . ?
F5 C116 1.348(3) . ?
F6 C122 1.352(3) . ?
F7 C123 1.339(3) . ?
F8 C124 1.338(3) . ?
F9 C125 1.344(3) . ?
F10 C126 1.348(2) . ?
F11 C132 1.354(3) . ?
F12 C133 1.342(3) . ?
F13 C134 1.342(3) . ?
F14 C135 1.349(3) . ?
F15 C136 1.356(3) . ?
C1 H11 0.98(2) . ?
C1 H12 1.01(2) . ?
C1 H13 0.95(3) . ?
C2 H21 0.98(3) . ?
C2 H22 0.94(3) . ?
C11 C15 1.413(3) . ?
C11 C12 1.426(3) . ?
C11 H11 0.9300 . ?
C12 C13 1.440(3) . ?
C13 C14 1.414(3) . ?
C14 C15 1.428(3) . ?
C14 H14 0.9300 . ?
C21 C22 1.416(3) . ?
C21 C25 1.434(3) . ?
C22 C23 1.427(3) . ?
C22 H22 0.9300 . ?
C23 C24 1.410(3) . ?
C24 C25 1.427(3) . ?
C24 H24 0.9300 . ?
C101 H10A 0.9600 . ?
C101 H10B 0.9600 . ?
C101 H10C 0.9600 . ?
C102 H10D 0.9600 . ?
C102 H10E 0.9600 . ?
C102 H10F 0.9600 . ?
C103 H10G 0.9600 . ?
C103 H10H 0.9600 . ?
C103 H10I 0.9600 . ?
C111 C116 1.389(3) . ?
C111 C112 1.392(3) . ?
C112 C113 1.369(3) . ?
C113 C114 1.373(3) . ?
C114 C115 1.374(4) . ?
C115 C116 1.376(4) . ?
C121 C122 1.387(3) . ?
C121 C126 1.390(3) . ?
C122 C123 1.377(3) . ?
C123 C124 1.368(4) . ?
C124 C125 1.368(3) . ?
C125 C126 1.382(3) . ?
C131 C136 1.378(3) . ?
C131 C132 1.384(3) . ?
C132 C133 1.381(3) . ?
C133 C134 1.366(4) . ?
C134 C135 1.368(4) . ?
C135 C136 1.385(3) . ?
C201 H20A 0.9600 . ?
C201 H20B 0.9600 . ?
C201 H20C 0.9600 . ?
C202 H20D 0.9600 . ?
C202 H20E 0.9600 . ?
C202 H20F 0.9600 . ?
C203 H20G 0.9600 . ?
C203 H20H 0.9600 . ?
C203 H20I 0.9600 . ?
C301 H30A 0.9600 . ?
C301 H30B 0.9600 . ?
C301 H30C 0.9600 . ?
C302 H30D 0.9600 . ?
C302 H30E 0.9600 . ?
C302 H30F 0.9600 . ?
C303 H30G 0.9600 . ?
C303 H30H 0.9600 . ?
C303 H30I 0.9600 . ?
C401 H40A 0.9600 . ?
C401 H40B 0.9600 . ?
C401 H40C 0.9600 . ?
C402 H40D 0.9600 . ?
C402 H40E 0.9600 . ?
C402 H40F 0.9600 . ?
C403 H40G 0.9600 . ?
C403 H40H 0.9600 . ?
C403 H40I 0.9600 . ?
C501 H50A 0.9600 . ?
C501 H50B 0.9600 . ?
C501 H50C 0.9600 . ?
C502 H50D 0.9600 . ?
C502 H50E 0.9600 . ?
C502 H50F 0.9600 . ?
C601 H60A 0.9600 . ?
C601 H60B 0.9600 . ?
C601 H60C 0.9600 . ?
C602 H60D 0.9600 . ?
C602 H60E 0.9600 . ?
C602 H60F 0.9600 . ?
C603 H60G 0.9600 . ?
C603 H60H 0.9600 . ?
C603 H60I 0.9600 . ?
